data_7134586
loop_
_publ_author_name
'Fayafrou, Oussama'
'Zanzi, Juliette'
'Duhayon, Carine'
'Sortais, Jean-Baptiste'
'Basl\'e, Olivier'
'Canac, Yves'

_publ_section_title
;
 Cyclometallated phosphonium ylide-based iridium(iii) photocatalysts
;
_journal_issue 54
_journal_name_full 'Chemical Communications'
_journal_page_first 9932
_journal_page_last 9935
_journal_paper_doi 10.1039/D5CC02320C
_journal_volume 61
_journal_year 2025
_chemical_formula_moiety 'C40 H32 Ir N3 P, F6 P, C4 H10 O '
_chemical_formula_sum 'C44 H42 F6 Ir N3 O P2'
_chemical_formula_weight 996.99
_space_group_IT_number 2
_space_group_name_Hall '-P 1'
_space_group_name_H-M_alt 'P -1'
_symmetry_cell_setting triclinic
_symmetry_space_group_name_Hall '-P 1'
_symmetry_space_group_name_H-M 'P -1'
_atom_sites_solution_hydrogens difmap
_atom_sites_solution_primary direct
_audit_update_record
;
2025-04-11 deposited with the CCDC.	2025-05-26 downloaded from the CCDC.
;
_cell_angle_alpha 103.6030(10)
_cell_angle_beta 109.915(2)
_cell_angle_gamma 91.657(2)
_cell_formula_units_Z 2
_cell_length_a 10.7418(2)
_cell_length_b 13.3809(2)
_cell_length_c 15.7147(2)
_cell_measurement_reflns_used 43233
_cell_measurement_temperature 100
_cell_measurement_theta_max 76.61
_cell_measurement_theta_min 3.07
_cell_volume 2049.36(6)
_computing_cell_refinement
; 
 CrysAlisPro (Rigaku Oxford Diffraction, 2021) 
;
_computing_data_collection
; 
 'XtaLAB Synergy, Dualflex,HyPix, (Rigaku, 2021) 
;
_computing_data_reduction
; 
 CrysAlisPro (Rigaku Oxford Diffraction, 2021) 
;
_computing_molecular_graphics 'CAMERON (Watkin et al., 1996)'
_computing_publication_material 'CRYSTALS (Betteridge et al., 2003)'
_computing_structure_refinement 'CRYSTALS (Betteridge et al., 2003)'
_computing_structure_solution 'SHELXT (Sheldrick, 2015)'
_diffrn_ambient_temperature 100
_diffrn_measured_fraction_theta_full 0.996
_diffrn_measured_fraction_theta_max 0.948
_diffrn_measurement_device Area
_diffrn_measurement_device_type 'XtaLAB Synergy, Dualflex, HyPix'
_diffrn_measurement_method '\f & \w scans'
_diffrn_radiation_type 'Cu K\a'
_diffrn_radiation_wavelength 1.54184
_diffrn_reflns_av_R_equivalents 0.045
_diffrn_reflns_av_unetI/netI 2.055
_diffrn_reflns_limit_h_max 13
_diffrn_reflns_limit_h_min -13
_diffrn_reflns_limit_k_max 16
_diffrn_reflns_limit_k_min -16
_diffrn_reflns_limit_l_max 19
_diffrn_reflns_limit_l_min -16
_diffrn_reflns_number 54876
_diffrn_reflns_theta_full 68.413
_diffrn_reflns_theta_max 71.889
_diffrn_reflns_theta_min 3.098
_diffrn_standards_number 0
_exptl_absorpt_coefficient_mu 7.608
_exptl_absorpt_correction_T_max 0.47
_exptl_absorpt_correction_T_min 0.24
_exptl_absorpt_correction_type multi-scan
_exptl_absorpt_process_details 'DENZO/SCALEPACK (Otwinowski & Minor, 1997)'
_exptl_crystal_colour yellow
_exptl_crystal_density_diffrn 1.616
_exptl_crystal_density_meas ?
_exptl_crystal_density_method 'not measured'
_exptl_crystal_description block
_exptl_crystal_F_000 992
_exptl_crystal_size_max 0.140
_exptl_crystal_size_mid 0.120
_exptl_crystal_size_min 0.100
_refine_diff_density_max 1.57
_refine_diff_density_min -1.66
_refine_ls_extinction_method None
_refine_ls_goodness_of_fit_ref 1.0104
_refine_ls_hydrogen_treatment constr
_refine_ls_matrix_type full
_refine_ls_number_parameters 514
_refine_ls_number_reflns 7930
_refine_ls_number_restraints 0
_refine_ls_R_factor_all 0.0333
_refine_ls_R_factor_gt 0.0322
_refine_ls_shift/su_max 0.0026300
_refine_ls_shift/su_mean 0.0000433
_refine_ls_structure_factor_coef Fsqd
_refine_ls_weighting_details
;
 Method= Modified Sheldrick 
 w=1/[\s^2^(F^2^) + ( 0.03P)^2^ +14.87P] 
 ,where P=(max(Fo^2^,0) + 2Fc^2^)/3 
;
_refine_ls_weighting_scheme calc
_refine_ls_wR_factor_all 0.0853
_refine_ls_wR_factor_gt 0.0837
_refine_ls_wR_factor_ref 0.0853
_reflns_limit_h_max 12
_reflns_limit_h_min -13
_reflns_limit_k_max 16
_reflns_limit_k_min -16
_reflns_limit_l_max 19
_reflns_limit_l_min 0
_reflns_number_gt 7706
_reflns_number_total 8276
_reflns_threshold_expression I>2.0\s(I)
_oxford_refine_ls_scale 0.3270(2)
_cod_data_source_file d5cc02320c2.cif
_cod_data_source_block 190123-Oussama
_cod_depositor_comments
;
The following automatic conversions were performed:

data item '_exptl_crystal_density_meas' value 'not measured' was
changed to '?' -- the value is perceived as not measured.

Automatic conversion script
Id: cif_fix_values 8170 2020-07-09 18:12:32Z antanas 

 Adding full bibliography for 7134586--7134587.cif.
;
_cod_original_sg_symbol_Hall '-P 1 '
_cod_original_sg_symbol_H-M 'P -1 '
_cod_database_code 7134586
_oxford_refine_reflns_threshold_expression I>-10.0\s(I)
_refine_ls_r_factor_ref 0.0333
_reflns_number_all 7930

loop_
_symmetry_equiv_pos_as_xyz
x,y,z
-x,-y,-z

loop_
_atom_site_label
_atom_site_type_symbol
_atom_site_fract_x
_atom_site_fract_y
_atom_site_fract_z
_atom_site_U_iso_or_equiv
_atom_site_occupancy
_atom_site_adp_type
_atom_site_refinement_flags_posn
_atom_site_refinement_flags_adp
_atom_site_refinement_flags_occupancy
_atom_site_disorder_assembly
_atom_site_disorder_group
_atom_site_attached_hydrogens
C1 C 0.2357(4) 0.4544(3) 0.6227(3) 0.0172 1.0000 Uani . . . . . .
C2 C 0.1749(4) 0.3422(3) 0.7409(3) 0.0164 1.0000 Uani . . . . . .
C3 C 0.0980(5) 0.2735(4) 0.7620(3) 0.0226 1.0000 Uani . . . . . .
C4 C 0.1599(5) 0.2266(4) 0.8338(3) 0.0259 1.0000 Uani . . . . . .
C5 C 0.2953(5) 0.2492(4) 0.8804(3) 0.0240 1.0000 Uani . . . . . .
C6 C 0.3672(4) 0.3156(4) 0.8534(3) 0.0211 1.0000 Uani . . . . . .
C7 C 0.6058(4) 0.4490(3) 0.8358(3) 0.0169 1.0000 Uani . . . . . .
C8 C 0.6706(4) 0.5159(3) 0.9251(3) 0.0185 1.0000 Uani . . . . . .
C9 C 0.7935(4) 0.4992(4) 0.9837(3) 0.0222 1.0000 Uani . . . . . .
C10 C 0.8563(4) 0.4151(4) 0.9554(3) 0.0225 1.0000 Uani . . . . . .
C11 C 0.7961(4) 0.3476(3) 0.8671(3) 0.0193 1.0000 Uani . . . . . .
C12 C 0.6723(4) 0.3655(3) 0.8075(3) 0.0173 1.0000 Uani . . . . . .
C13 C 0.6023(4) 0.2965(3) 0.7136(3) 0.0172 1.0000 Uani . . . . . .
C14 C 0.6523(5) 0.2134(4) 0.6715(3) 0.0238 1.0000 Uani . . . . . .
C15 C 0.5758(5) 0.1500(4) 0.5839(3) 0.0268 1.0000 Uani . . . . . .
C16 C 0.4475(5) 0.1729(4) 0.5412(3) 0.0278 1.0000 Uani . . . . . .
C17 C 0.4041(5) 0.2571(3) 0.5844(3) 0.0219 1.0000 Uani . . . . . .
C19 C 0.5220(4) 0.5516(3) 0.6926(3) 0.0145 1.0000 Uani . . . . . .
C20 C 0.5809(4) 0.5246(3) 0.6246(3) 0.0173 1.0000 Uani . . . . . .
C21 C 0.6458(4) 0.6003(4) 0.6013(3) 0.0210 1.0000 Uani . . . . . .
C22 C 0.6564(4) 0.7044(4) 0.6469(3) 0.0222 1.0000 Uani . . . . . .
C23 C 0.5993(4) 0.7338(3) 0.7145(3) 0.0189 1.0000 Uani . . . . . .
C24 C 0.5322(4) 0.6581(3) 0.7362(3) 0.0177 1.0000 Uani . . . . . .
C25 C 0.4668(4) 0.6824(3) 0.8060(3) 0.0168 1.0000 Uani . . . . . .
C26 C 0.4651(4) 0.7800(4) 0.8597(3) 0.0218 1.0000 Uani . . . . . .
C27 C 0.4040(5) 0.7922(4) 0.9258(3) 0.0246 1.0000 Uani . . . . . .
C28 C 0.3453(4) 0.7041(4) 0.9363(3) 0.0233 1.0000 Uani . . . . . .
C29 C 0.3483(4) 0.6093(3) 0.8814(3) 0.0171 1.0000 Uani . . . . . .
C31 C 0.0519(4) 0.5297(3) 0.7184(3) 0.0179 1.0000 Uani . . . . . .
C32 C 0.0781(4) 0.6274(4) 0.7089(3) 0.0237 1.0000 Uani . . . . . .
C33 C 0.0300(5) 0.7123(4) 0.7531(3) 0.0270 1.0000 Uani . . . . . .
C34 C -0.0462(5) 0.6977(4) 0.8065(3) 0.0277 1.0000 Uani . . . . . .
C35 C -0.0753(5) 0.6004(4) 0.8147(3) 0.0247 1.0000 Uani . . . . . .
C36 C -0.0261(4) 0.5160(4) 0.7723(3) 0.0222 1.0000 Uani . . . . . .
C37 C -0.0393(4) 0.3402(3) 0.5677(3) 0.0186 1.0000 Uani . . . . . .
C38 C -0.1654(4) 0.3747(4) 0.5478(3) 0.0215 1.0000 Uani . . . . . .
C39 C -0.2741(4) 0.3152(4) 0.4736(3) 0.0238 1.0000 Uani . . . . . .
C40 C -0.2574(5) 0.2224(4) 0.4209(3) 0.0263 1.0000 Uani . . . . . .
C41 C -0.1333(5) 0.1873(4) 0.4398(4) 0.0316 1.0000 Uani . . . . . .
C42 C -0.0242(5) 0.2457(4) 0.5133(3) 0.0286 1.0000 Uani . . . . . .
C43 C 0.5947(6) 1.0801(4) 0.8334(4) 0.0338 1.0000 Uani . . . . . .
C44 C 0.7713(5) 1.0310(4) 0.9489(4) 0.0348 1.0000 Uani . . . . . .
C45 C 0.8017(7) 0.9570(6) 1.0103(5) 0.0530 1.0000 Uani . . . . . .
C46 C 0.4561(7) 1.0439(5) 0.7661(5) 0.0598 1.0000 Uani . . . . . .
N1 N 0.3099(4) 0.3620(3) 0.7850(2) 0.0173 1.0000 Uani . . . . . .
N2 N 0.4783(3) 0.3211(3) 0.6682(2) 0.0178 1.0000 Uani . . . . . .
N3 N 0.4062(3) 0.5970(3) 0.8161(2) 0.0181 1.0000 Uani . . . . . .
Ir1 Ir 0.425617(16) 0.456662(13) 0.737533(11) 0.0137 1.0000 Uani . . . . . .
P1 P 0.10622(10) 0.41870(8) 0.65759(7) 0.0155 1.0000 Uani . . . . . .
P2 P -0.11329(11) 0.98539(9) 0.69756(8) 0.0231 1.0000 Uani . . . . . .
O1 O 0.6324(4) 1.0133(3) 0.8947(3) 0.0324 1.0000 Uani . . . . . .
F1 F -0.1010(3) 1.0896(2) 0.7786(2) 0.0298 1.0000 Uani . . . . . .
F2 F 0.0447(3) 0.9971(3) 0.7255(3) 0.0465 1.0000 Uani . . . . . .
F3 F -0.1013(3) 0.9186(2) 0.7714(2) 0.0386 1.0000 Uani . . . . . .
F4 F -0.1268(3) 0.8818(2) 0.6175(2) 0.0306 1.0000 Uani . . . . . .
F5 F -0.2720(3) 0.9740(2) 0.6708(2) 0.0303 1.0000 Uani . . . . . .
F6 F -0.1272(4) 1.0541(3) 0.6254(2) 0.0436 1.0000 Uani . . . . . .
H11 H 0.2268 0.5232 0.6120 0.0213 1.0000 Uiso R . . . . .
H12 H 0.2304 0.4040 0.5645 0.0213 1.0000 Uiso R . . . . .
H31 H 0.0062 0.2588 0.7284 0.0271 1.0000 Uiso R . . . . .
H41 H 0.1099 0.1813 0.8497 0.0310 1.0000 Uiso R . . . . .
H51 H 0.3385 0.2197 0.9295 0.0290 1.0000 Uiso R . . . . .
H61 H 0.4595 0.3285 0.8836 0.0249 1.0000 Uiso R . . . . .
H81 H 0.6303 0.5735 0.9460 0.0229 1.0000 Uiso R . . . . .
H91 H 0.8342 0.5452 1.0428 0.0270 1.0000 Uiso R . . . . .
H101 H 0.9388 0.4039 0.9953 0.0274 1.0000 Uiso R . . . . .
H111 H 0.8374 0.2905 0.8473 0.0229 1.0000 Uiso R . . . . .
H141 H 0.7392 0.1995 0.7026 0.0290 1.0000 Uiso R . . . . .
H151 H 0.6094 0.0939 0.5541 0.0320 1.0000 Uiso R . . . . .
H161 H 0.3919 0.1306 0.4835 0.0331 1.0000 Uiso R . . . . .
H171 H 0.3179 0.2727 0.5545 0.0267 1.0000 Uiso R . . . . .
H201 H 0.5762 0.4548 0.5943 0.0212 1.0000 Uiso R . . . . .
H211 H 0.6825 0.5800 0.5544 0.0253 1.0000 Uiso R . . . . .
H221 H 0.7022 0.7549 0.6318 0.0270 1.0000 Uiso R . . . . .
H231 H 0.6053 0.8034 0.7448 0.0228 1.0000 Uiso R . . . . .
H261 H 0.5049 0.8381 0.8514 0.0259 1.0000 Uiso R . . . . .
H271 H 0.4029 0.8583 0.9628 0.0301 1.0000 Uiso R . . . . .
H281 H 0.3040 0.7098 0.9806 0.0282 1.0000 Uiso R . . . . .
H291 H 0.3089 0.5501 0.8890 0.0210 1.0000 Uiso R . . . . .
H321 H 0.1282 0.6370 0.6726 0.0283 1.0000 Uiso R . . . . .
H331 H 0.0491 0.7783 0.7462 0.0319 1.0000 Uiso R . . . . .
H341 H -0.0775 0.7546 0.8369 0.0340 1.0000 Uiso R . . . . .
H351 H -0.1292 0.5918 0.8492 0.0288 1.0000 Uiso R . . . . .
H361 H -0.0444 0.4495 0.7789 0.0271 1.0000 Uiso R . . . . .
H381 H -0.1760 0.4380 0.5839 0.0264 1.0000 Uiso R . . . . .
H391 H -0.3585 0.3387 0.4604 0.0280 1.0000 Uiso R . . . . .
H401 H -0.3307 0.1824 0.3712 0.0311 1.0000 Uiso R . . . . .
H411 H -0.1223 0.1238 0.4031 0.0380 1.0000 Uiso R . . . . .
H421 H 0.0597 0.2220 0.5260 0.0341 1.0000 Uiso R . . . . .
H431 H 0.5985 1.1509 0.8697 0.0402 1.0000 Uiso R . . . . .
H432 H 0.6564 1.0791 0.7996 0.0402 1.0000 Uiso R . . . . .
H441 H 0.7944 1.1026 0.9875 0.0420 1.0000 Uiso R . . . . .
H442 H 0.8224 1.0190 0.9071 0.0419 1.0000 Uiso R . . . . .
H451 H 0.8948 0.9694 1.0488 0.0809 1.0000 Uiso R . . . . .
H452 H 0.7484 0.9673 1.0495 0.0809 1.0000 Uiso R . . . . .
H453 H 0.7815 0.8864 0.9718 0.0810 1.0000 Uiso R . . . . .
H461 H 0.4243 1.0930 0.7297 0.0888 1.0000 Uiso R . . . . .
H462 H 0.3978 1.0358 0.7998 0.0887 1.0000 Uiso R . . . . .
H463 H 0.4548 0.9780 0.7247 0.0891 1.0000 Uiso R . . . . .

loop_
_atom_site_aniso_label
_atom_site_aniso_U_11
_atom_site_aniso_U_22
_atom_site_aniso_U_33
_atom_site_aniso_U_23
_atom_site_aniso_U_13
_atom_site_aniso_U_12
C1 0.0111(18) 0.026(2) 0.0142(19) 0.0056(16) 0.0034(15) 0.0018(16)
C2 0.0128(19) 0.019(2) 0.0163(19) 0.0035(16) 0.0052(16) 0.0014(15)
C3 0.019(2) 0.025(2) 0.021(2) 0.0043(18) 0.0045(17) 0.0002(17)
C4 0.026(2) 0.027(2) 0.027(2) 0.0116(19) 0.009(2) -0.0018(19)
C5 0.025(2) 0.026(2) 0.023(2) 0.0121(19) 0.0068(19) 0.0027(18)
C6 0.014(2) 0.028(2) 0.020(2) 0.0103(18) 0.0016(17) 0.0017(17)
C7 0.0148(19) 0.020(2) 0.017(2) 0.0043(16) 0.0083(16) -0.0013(16)
C8 0.018(2) 0.024(2) 0.0126(19) 0.0041(16) 0.0044(16) 0.0001(17)
C9 0.021(2) 0.029(2) 0.0124(19) 0.0019(17) 0.0044(17) -0.0063(18)
C10 0.0109(19) 0.037(3) 0.017(2) 0.0104(19) -0.0009(16) 0.0006(17)
C11 0.017(2) 0.023(2) 0.018(2) 0.0038(17) 0.0091(17) 0.0040(17)
C12 0.017(2) 0.021(2) 0.0118(19) 0.0060(16) 0.0020(16) -0.0009(16)
C13 0.017(2) 0.018(2) 0.015(2) 0.0065(16) 0.0034(16) 0.0005(16)
C14 0.025(2) 0.023(2) 0.021(2) 0.0058(18) 0.0063(19) 0.0080(18)
C15 0.034(3) 0.024(2) 0.022(2) 0.0016(18) 0.011(2) 0.014(2)
C16 0.032(3) 0.024(2) 0.019(2) 0.0025(18) 0.0008(19) 0.0038(19)
C17 0.027(2) 0.018(2) 0.0115(19) -0.0022(16) -0.0000(17) 0.0021(17)
C19 0.0135(19) 0.0165(19) 0.0115(18) 0.0003(15) 0.0039(15) 0.0055(15)
C20 0.0159(19) 0.022(2) 0.0148(19) 0.0067(16) 0.0054(16) 0.0037(16)
C21 0.019(2) 0.030(2) 0.015(2) 0.0062(18) 0.0066(17) 0.0028(18)
C22 0.019(2) 0.029(2) 0.019(2) 0.0104(18) 0.0048(17) 0.0006(18)
C23 0.016(2) 0.022(2) 0.016(2) 0.0043(16) 0.0026(16) 0.0009(16)
C24 0.0145(19) 0.025(2) 0.0113(18) 0.0032(16) 0.0028(15) 0.0010(16)
C25 0.0134(19) 0.018(2) 0.0157(19) 0.0030(16) 0.0019(16) -0.0005(15)
C26 0.023(2) 0.022(2) 0.019(2) 0.0043(17) 0.0060(18) 0.0005(17)
C27 0.026(2) 0.021(2) 0.022(2) 0.0013(18) 0.0063(19) 0.0045(18)
C28 0.021(2) 0.030(2) 0.015(2) 0.0019(18) 0.0052(17) -0.0004(18)
C29 0.019(2) 0.021(2) 0.0141(19) 0.0007(16) 0.0114(16) 0.0058(16)
C31 0.0147(19) 0.023(2) 0.0138(19) 0.0039(16) 0.0024(16) 0.0031(16)
C32 0.020(2) 0.026(2) 0.026(2) 0.0074(19) 0.0085(18) 0.0049(18)
C33 0.024(2) 0.024(2) 0.031(3) 0.0064(19) 0.007(2) 0.0091(19)
C34 0.027(2) 0.033(3) 0.019(2) 0.0012(19) 0.0054(19) 0.013(2)
C35 0.021(2) 0.039(3) 0.014(2) 0.0060(19) 0.0060(17) 0.0118(19)
C36 0.021(2) 0.030(2) 0.013(2) 0.0062(17) 0.0033(17) 0.0030(18)
C37 0.0131(19) 0.026(2) 0.015(2) 0.0062(17) 0.0029(16) 0.0005(16)
C38 0.019(2) 0.027(2) 0.016(2) 0.0049(17) 0.0037(17) 0.0052(18)
C39 0.013(2) 0.032(2) 0.022(2) 0.0063(19) 0.0008(17) 0.0045(18)
C40 0.020(2) 0.027(2) 0.022(2) 0.0014(19) -0.0006(18) -0.0031(18)
C41 0.026(2) 0.030(3) 0.028(3) -0.006(2) 0.006(2) 0.004(2)
C42 0.021(2) 0.032(3) 0.028(2) -0.001(2) 0.0080(19) 0.0061(19)
C43 0.046(3) 0.032(3) 0.028(3) 0.010(2) 0.018(2) 0.010(2)
C44 0.034(3) 0.036(3) 0.036(3) 0.008(2) 0.016(2) 0.003(2)
C45 0.047(4) 0.063(4) 0.048(4) 0.029(3) 0.006(3) 0.004(3)
C46 0.058(4) 0.040(4) 0.061(4) 0.011(3) -0.003(3) 0.005(3)
N1 0.0182(17) 0.0145(17) 0.0204(18) 0.0054(14) 0.0080(14) 0.0010(13)
N2 0.0154(17) 0.0217(18) 0.0180(17) 0.0075(14) 0.0064(14) 0.0056(14)
N3 0.0106(16) 0.0254(19) 0.0175(17) 0.0096(15) 0.0015(14) 0.0023(14)
Ir1 0.01184(9) 0.01729(10) 0.01085(9) 0.00305(6) 0.00302(6) 0.00133(6)
P1 0.0128(5) 0.0193(5) 0.0137(5) 0.0043(4) 0.0036(4) 0.0023(4)
P2 0.0193(5) 0.0204(5) 0.0257(6) 0.0011(5) 0.0061(4) 0.0036(4)
O1 0.037(2) 0.0246(17) 0.037(2) 0.0114(15) 0.0118(16) 0.0013(15)
F1 0.0209(13) 0.0249(14) 0.0341(15) -0.0052(12) 0.0067(12) 0.0028(11)
F2 0.0197(15) 0.0432(19) 0.059(2) -0.0146(16) 0.0112(14) 0.0042(13)
F3 0.056(2) 0.0297(16) 0.0291(15) 0.0085(12) 0.0117(14) 0.0191(14)
F4 0.0317(15) 0.0271(14) 0.0303(15) -0.0018(12) 0.0137(12) 0.0058(12)
F5 0.0216(14) 0.0301(15) 0.0295(15) -0.0048(12) 0.0055(11) 0.0003(11)
F6 0.062(2) 0.0363(17) 0.0457(19) 0.0175(15) 0.0305(17) 0.0118(15)

loop_
_atom_type_symbol
_atom_type_scat_dispersion_real
_atom_type_scat_dispersion_imag
_atom_type_scat_Cromer_Mann_a1
_atom_type_scat_Cromer_Mann_b1
_atom_type_scat_Cromer_Mann_a2
_atom_type_scat_Cromer_Mann_b2
_atom_type_scat_Cromer_Mann_a3
_atom_type_scat_Cromer_Mann_b3
_atom_type_scat_Cromer_Mann_a4
_atom_type_scat_Cromer_Mann_b4
_atom_type_scat_Cromer_Mann_c
_atom_type_scat_source
C 0.0181 0.0091 2.3100 20.8439 1.0200 10.2075 1.5886 0.5687 0.8650 51.6512 0.2156 'International Tables Vol C 4.2.6.8 and 6.1.1.4'
H 0.0000 0.0000 0.4930 10.5109 0.3229 26.1257 0.1402 3.1424 0.0408 57.7998 0.0030 'International Tables Vol C 4.2.6.8 and 6.1.1.4'
N 0.0311 0.0180 12.2126 0.0057 3.1322 9.8933 2.0125 28.9975 1.1663 0.5826 -11.5290 'International Tables Vol C 4.2.6.8 and 6.1.1.4'
O 0.0492 0.0322 3.0485 13.2771 2.2868 5.7011 1.5463 0.3239 0.8670 32.9089 0.2508 'International Tables Vol C 4.2.6.8 and 6.1.1.4'
F 0.0727 0.0534 3.5392 10.2825 2.6412 4.2944 1.5170 0.2615 1.0243 26.1476 0.2776 'International Tables Vol C 4.2.6.8 and 6.1.1.4'
P 0.2955 0.4335 6.4345 1.9067 4.1791 27.1570 1.7800 0.5260 1.4908 68.1645 1.1149 'International Tables Vol C 4.2.6.8 and 6.1.1.4'
Ir -4.7710 6.5667 27.3049 1.5928 16.7296 8.8655 15.6115 0.4179 5.8338 45.0011 11.4722 'International Tables Vol C 4.2.6.8 and 6.1.1.4'

loop_
_geom_angle_atom_site_label_1
_geom_angle_site_symmetry_1
_geom_angle_atom_site_label_2
_geom_angle_site_symmetry_2
_geom_angle_atom_site_label_3
_geom_angle_site_symmetry_3
_geom_angle
_geom_angle_publ_flag
Ir1 . C1 . P1 . 107.5(2) yes
Ir1 . C1 . H11 . 110.0 no
P1 . C1 . H11 . 109.2 no
Ir1 . C1 . H12 . 111.2 no
P1 . C1 . H12 . 109.2 no
H11 . C1 . H12 . 109.7 no
C3 . C2 . N1 . 122.1(4) yes
C3 . C2 . P1 . 123.9(3) yes
N1 . C2 . P1 . 113.9(3) yes
C2 . C3 . C4 . 119.0(4) yes
C2 . C3 . H31 . 120.2 no
C4 . C3 . H31 . 120.8 no
C3 . C4 . C5 . 118.9(4) yes
C3 . C4 . H41 . 120.3 no
C5 . C4 . H41 . 120.8 no
C4 . C5 . C6 . 119.2(4) yes
C4 . C5 . H51 . 120.3 no
C6 . C5 . H51 . 120.5 no
C5 . C6 . N1 . 123.0(4) yes
C5 . C6 . H61 . 118.9 no
N1 . C6 . H61 . 118.2 no
C8 . C7 . C12 . 117.0(4) yes
C8 . C7 . Ir1 . 128.6(3) yes
C12 . C7 . Ir1 . 114.3(3) yes
C7 . C8 . C9 . 121.3(4) yes
C7 . C8 . H81 . 119.6 no
C9 . C8 . H81 . 119.1 no
C8 . C9 . C10 . 120.8(4) yes
C8 . C9 . H91 . 119.3 no
C10 . C9 . H91 . 119.8 no
C9 . C10 . C11 . 119.6(4) yes
C9 . C10 . H101 . 120.5 no
C11 . C10 . H101 . 119.9 no
C10 . C11 . C12 . 119.4(4) yes
C10 . C11 . H111 . 120.3 no
C12 . C11 . H111 . 120.3 no
C7 . C12 . C11 . 121.8(4) yes
C7 . C12 . C13 . 116.0(4) yes
C11 . C12 . C13 . 122.2(4) yes
C12 . C13 . C14 . 125.0(4) yes
C12 . C13 . N2 . 114.3(4) yes
C14 . C13 . N2 . 120.7(4) yes
C13 . C14 . C15 . 120.6(4) yes
C13 . C14 . H141 . 119.5 no
C15 . C14 . H141 . 119.9 no
C14 . C15 . C16 . 117.8(4) yes
C14 . C15 . H151 . 121.4 no
C16 . C15 . H151 . 120.9 no
C15 . C16 . C17 . 119.3(4) yes
C15 . C16 . H161 . 120.3 no
C17 . C16 . H161 . 120.4 no
C16 . C17 . N2 . 123.7(4) yes
C16 . C17 . H171 . 118.8 no
N2 . C17 . H171 . 117.5 no
C20 . C19 . C24 . 116.9(4) yes
C20 . C19 . Ir1 . 127.8(3) yes
C24 . C19 . Ir1 . 115.3(3) yes
C19 . C20 . C21 . 121.0(4) yes
C19 . C20 . H201 . 119.2 no
C21 . C20 . H201 . 119.8 no
C20 . C21 . C22 . 120.7(4) yes
C20 . C21 . H211 . 119.1 no
C22 . C21 . H211 . 120.2 no
C21 . C22 . C23 . 119.7(4) yes
C21 . C22 . H221 . 120.1 no
C23 . C22 . H221 . 120.2 no
C22 . C23 . C24 . 119.4(4) yes
C22 . C23 . H231 . 120.1 no
C24 . C23 . H231 . 120.5 no
C19 . C24 . C23 . 122.3(4) yes
C19 . C24 . C25 . 114.7(4) yes
C23 . C24 . C25 . 123.1(4) yes
C24 . C25 . C26 . 126.0(4) yes
C24 . C25 . N3 . 113.6(4) yes
C26 . C25 . N3 . 120.4(4) yes
C25 . C26 . C27 . 120.3(4) yes
C25 . C26 . H261 . 120.0 no
C27 . C26 . H261 . 119.7 no
C26 . C27 . C28 . 118.3(4) yes
C26 . C27 . H271 . 120.8 no
C28 . C27 . H271 . 120.9 no
C27 . C28 . C29 . 119.4(4) yes
C27 . C28 . H281 . 120.3 no
C29 . C28 . H281 . 120.3 no
C28 . C29 . N3 . 122.6(4) yes
C28 . C29 . H291 . 119.1 no
N3 . C29 . H291 . 118.3 no
C32 . C31 . C36 . 119.5(4) yes
C32 . C31 . P1 . 121.1(3) yes
C36 . C31 . P1 . 119.3(3) yes
C31 . C32 . C33 . 120.4(4) yes
C31 . C32 . H321 . 120.0 no
C33 . C32 . H321 . 119.6 no
C32 . C33 . C34 . 119.6(5) yes
C32 . C33 . H331 . 119.4 no
C34 . C33 . H331 . 121.1 no
C33 . C34 . C35 . 120.5(4) yes
C33 . C34 . H341 . 119.7 no
C35 . C34 . H341 . 119.8 no
C34 . C35 . C36 . 120.4(4) yes
C34 . C35 . H351 . 119.2 no
C36 . C35 . H351 . 120.4 no
C31 . C36 . C35 . 119.7(4) yes
C31 . C36 . H361 . 119.8 no
C35 . C36 . H361 . 120.5 no
C38 . C37 . C42 . 119.6(4) yes
C38 . C37 . P1 . 121.3(3) yes
C42 . C37 . P1 . 119.0(3) yes
C37 . C38 . C39 . 119.7(4) yes
C37 . C38 . H381 . 119.9 no
C39 . C38 . H381 . 120.4 no
C38 . C39 . C40 . 119.9(4) yes
C38 . C39 . H391 . 119.5 no
C40 . C39 . H391 . 120.6 no
C39 . C40 . C41 . 121.0(4) yes
C39 . C40 . H401 . 119.6 no
C41 . C40 . H401 . 119.4 no
C40 . C41 . C42 . 119.8(5) yes
C40 . C41 . H411 . 120.6 no
C42 . C41 . H411 . 119.6 no
C37 . C42 . C41 . 120.0(4) yes
C37 . C42 . H421 . 120.2 no
C41 . C42 . H421 . 119.8 no
C46 . C43 . O1 . 109.2(5) yes
C46 . C43 . H431 . 109.2 no
O1 . C43 . H431 . 110.0 no
C46 . C43 . H432 . 110.3 no
O1 . C43 . H432 . 109.5 no
H431 . C43 . H432 . 108.8 no
C45 . C44 . O1 . 108.3(5) yes
C45 . C44 . H441 . 110.1 no
O1 . C44 . H441 . 109.5 no
C45 . C44 . H442 . 109.9 no
O1 . C44 . H442 . 109.7 no
H441 . C44 . H442 . 109.3 no
C44 . C45 . H451 . 109.3 no
C44 . C45 . H452 . 109.4 no
H451 . C45 . H452 . 109.8 no
C44 . C45 . H453 . 109.8 no
H451 . C45 . H453 . 109.0 no
H452 . C45 . H453 . 109.5 no
C43 . C46 . H461 . 110.6 no
C43 . C46 . H462 . 109.9 no
H461 . C46 . H462 . 109.2 no
C43 . C46 . H463 . 109.2 no
H461 . C46 . H463 . 109.3 no
H462 . C46 . H463 . 108.7 no
C2 . N1 . C6 . 117.7(4) yes
C2 . N1 . Ir1 . 119.9(3) yes
C6 . N1 . Ir1 . 122.2(3) yes
C13 . N2 . C17 . 117.7(4) yes
C13 . N2 . Ir1 . 115.4(3) yes
C17 . N2 . Ir1 . 126.9(3) yes
C25 . N3 . C29 . 118.9(4) yes
C25 . N3 . Ir1 . 116.2(3) yes
C29 . N3 . Ir1 . 124.7(3) yes
N1 . Ir1 . C1 . 85.51(14) yes
N1 . Ir1 . N2 . 88.38(13) yes
C1 . Ir1 . N2 . 95.31(15) yes
N1 . Ir1 . N3 . 96.75(14) yes
C1 . Ir1 . N3 . 92.71(15) yes
N2 . Ir1 . N3 . 170.79(13) yes
N1 . Ir1 . C7 . 95.38(15) yes
C1 . Ir1 . C7 . 174.99(16) yes
N2 . Ir1 . C7 . 79.80(15) yes
N3 . Ir1 . C7 . 92.07(15) yes
N1 . Ir1 . C19 . 175.64(14) yes
C1 . Ir1 . C19 . 91.57(15) yes
N2 . Ir1 . C19 . 95.12(15) yes
N3 . Ir1 . C19 . 80.13(15) yes
C7 . Ir1 . C19 . 87.80(16) yes
C2 . P1 . C37 . 106.2(2) yes
C2 . P1 . C31 . 106.99(19) yes
C37 . P1 . C31 . 107.9(2) yes
C2 . P1 . C1 . 106.58(19) yes
C37 . P1 . C1 . 117.1(2) yes
C31 . P1 . C1 . 111.6(2) yes
F1 . P2 . F2 . 90.32(16) yes
F1 . P2 . F3 . 89.40(16) yes
F2 . P2 . F3 . 90.2(2) yes
F1 . P2 . F4 . 179.39(17) yes
F2 . P2 . F4 . 90.20(16) yes
F3 . P2 . F4 . 90.27(16) yes
F1 . P2 . F5 . 89.14(14) yes
F2 . P2 . F5 . 179.24(19) yes
F3 . P2 . F5 . 89.27(18) yes
F4 . P2 . F5 . 90.35(15) yes
F1 . P2 . F6 . 89.32(17) yes
F2 . P2 . F6 . 90.6(2) yes
F3 . P2 . F6 . 178.49(18) yes
F4 . P2 . F6 . 91.00(17) yes
F5 . P2 . F6 . 89.90(18) yes
C43 . O1 . C44 . 112.1(4) yes

loop_
_geom_bond_atom_site_label_1
_geom_bond_site_symmetry_1
_geom_bond_atom_site_label_2
_geom_bond_site_symmetry_2
_geom_bond_distance
_geom_bond_publ_flag
C1 . Ir1 . 2.209(4) yes
C1 . P1 . 1.751(4) yes
C1 . H11 . 0.976 no
C1 . H12 . 0.983 no
C2 . C3 . 1.387(6) yes
C2 . N1 . 1.365(5) yes
C2 . P1 . 1.823(4) yes
C3 . C4 . 1.397(6) yes
C3 . H31 . 0.936 no
C4 . C5 . 1.373(7) yes
C4 . H41 . 0.929 no
C5 . C6 . 1.389(6) yes
C5 . H51 . 0.936 no
C6 . N1 . 1.343(6) yes
C6 . H61 . 0.932 no
C7 . C8 . 1.401(6) yes
C7 . C12 . 1.408(6) yes
C7 . Ir1 . 2.047(4) yes
C8 . C9 . 1.388(6) yes
C8 . H81 . 0.941 no
C9 . C10 . 1.391(7) yes
C9 . H91 . 0.934 no
C10 . C11 . 1.387(6) yes
C10 . H101 . 0.935 no
C11 . C12 . 1.406(6) yes
C11 . H111 . 0.939 no
C12 . C13 . 1.470(6) yes
C13 . C14 . 1.376(6) yes
C13 . N2 . 1.371(5) yes
C14 . C15 . 1.390(7) yes
C14 . H141 . 0.942 no
C15 . C16 . 1.391(7) yes
C15 . H151 . 0.938 no
C16 . C17 . 1.353(7) yes
C16 . H161 . 0.933 no
C17 . N2 . 1.349(5) yes
C17 . H171 . 0.939 no
C19 . C20 . 1.403(6) yes
C19 . C24 . 1.411(6) yes
C19 . Ir1 . 2.007(4) yes
C20 . C21 . 1.397(6) yes
C20 . H201 . 0.934 no
C21 . C22 . 1.390(7) yes
C21 . H211 . 0.939 no
C22 . C23 . 1.386(6) yes
C22 . H221 . 0.943 no
C23 . C24 . 1.396(6) yes
C23 . H231 . 0.931 no
C24 . C25 . 1.474(6) yes
C25 . C26 . 1.383(6) yes
C25 . N3 . 1.367(5) yes
C26 . C27 . 1.388(7) yes
C26 . H261 . 0.933 no
C27 . C28 . 1.391(7) yes
C27 . H271 . 0.941 no
C28 . C29 . 1.363(6) yes
C28 . H281 . 0.934 no
C29 . N3 . 1.351(5) yes
C29 . H291 . 0.939 no
C31 . C32 . 1.382(6) yes
C31 . C36 . 1.414(6) yes
C31 . P1 . 1.796(4) yes
C32 . C33 . 1.396(7) yes
C32 . H321 . 0.933 no
C33 . C34 . 1.394(7) yes
C33 . H331 . 0.941 no
C34 . C35 . 1.376(7) yes
C34 . H341 . 0.934 no
C35 . C36 . 1.386(6) yes
C35 . H351 . 0.939 no
C36 . H361 . 0.943 no
C37 . C38 . 1.401(6) yes
C37 . C42 . 1.397(6) yes
C37 . P1 . 1.802(4) yes
C38 . C39 . 1.393(6) yes
C38 . H381 . 0.936 no
C39 . C40 . 1.375(7) yes
C39 . H391 . 0.939 no
C40 . C41 . 1.385(7) yes
C40 . H401 . 0.936 no
C41 . C42 . 1.385(7) yes
C41 . H411 . 0.943 no
C42 . H421 . 0.936 no
C43 . C46 . 1.488(9) yes
C43 . O1 . 1.432(6) yes
C43 . H431 . 0.976 no
C43 . H432 . 0.980 no
C44 . C45 . 1.508(8) yes
C44 . O1 . 1.423(6) yes
C44 . H441 . 0.979 no
C44 . H442 . 0.979 no
C45 . H451 . 0.961 no
C45 . H452 . 0.964 no
C45 . H453 . 0.967 no
C46 . H461 . 0.965 no
C46 . H462 . 0.966 no
C46 . H463 . 0.961 no
N1 . Ir1 . 2.166(3) yes
N2 . Ir1 . 2.085(4) yes
N3 . Ir1 . 2.050(4) yes
P2 . F1 . 1.620(3) yes
P2 . F2 . 1.594(3) yes
P2 . F3 . 1.599(3) yes
P2 . F4 . 1.603(3) yes
P2 . F5 . 1.605(3) yes
P2 . F6 . 1.593(3) yes

loop_
_geom_hbond_atom_site_label_D
_geom_hbond_site_symmetry_D
_geom_hbond_atom_site_label_H
_geom_hbond_site_symmetry_H
_geom_hbond_atom_site_label_A
_geom_hbond_site_symmetry_A
_geom_hbond_angle_DHA
_geom_hbond_distance_DH
_geom_hbond_distance_HA
_geom_hbond_distance_DA
_geom_hbond_publ_flag
C26 . H261 . O1 . 158 0.93 2.50 3.387(7) yes
